data_1551374
loop_
_publ_author_name
'Max J. Kory'
'Michael Worle'
'Thomas Weber'
'Payam Payamyar'
'Stan W. van de Poll'
'Julia Dshemuchadse'
'Nils Trapp'
'Dieter Schluter'

_publ_section_title
;
 Gram-scale synthesis of two-dimensional polymer crystals and their
 structure analysis by X-ray diffraction
;
_journal_name_full 'Nature Chemistry'
_journal_page_first 779
_journal_page_last 784
_journal_paper_doi 10.1038/nchem.2007
_journal_volume 6
_journal_year 2014
_chemical_absolute_configuration unk
_chemical_formula_sum 'C168 H88 N26 O18'
_chemical_formula_weight 2758.64
_space_group_IT_number 146
_space_group_name_Hall 'R 3'
_space_group_name_H-M_alt 'R 3 :H'
_symmetry_cell_setting trigonal
_symmetry_space_group_name_Hall 'R 3'
_symmetry_space_group_name_H-M 'R 3 :H'
_atom_sites_solution_hydrogens geom
_atom_sites_solution_primary direct
_atom_sites_solution_secondary difmap
_cell_angle_alpha 90.00
_cell_angle_beta 90.00
_cell_angle_gamma 120.00
_cell_formula_units_Z 3
_cell_length_a 19.3695(4)
_cell_length_b 19.3695(4)
_cell_length_c 28.9712(10)
_cell_measurement_reflns_used 13491
_cell_measurement_temperature 115(2)
_cell_measurement_theta_max 29.5554
_cell_measurement_theta_min 4.0899
_cell_volume 9413.1(4)
_computing_structure_refinement 'SHELXL-97 (Sheldrick, 1997)'
_computing_structure_solution 'SHELXS-97 (Sheldrick, 1990)'
_diffrn_ambient_temperature 115(2)
_diffrn_detector_area_resol_mean 8.1188
_diffrn_measured_fraction_theta_full 0.996
_diffrn_measured_fraction_theta_max 0.908
_diffrn_measurement_device_type 'Xcalibur, Onyx'
_diffrn_measurement_method '\w scans'
_diffrn_radiation_monochromator graphite
_diffrn_radiation_source 'Enhance (Mo) X-ray Source'
_diffrn_radiation_type MoK\a
_diffrn_radiation_wavelength 0.71073
_diffrn_reflns_av_R_equivalents 0.0284
_diffrn_reflns_av_sigmaI/netI 0.0280
_diffrn_reflns_limit_h_max 25
_diffrn_reflns_limit_h_min -25
_diffrn_reflns_limit_k_max 24
_diffrn_reflns_limit_k_min -24
_diffrn_reflns_limit_l_max 39
_diffrn_reflns_limit_l_min -39
_diffrn_reflns_number 38776
_diffrn_reflns_theta_full 25.00
_diffrn_reflns_theta_max 29.62
_diffrn_reflns_theta_min 4.21
_exptl_absorpt_coefficient_mu 0.098
_exptl_absorpt_correction_type none
_exptl_crystal_colour 'translucent pale yellow'
_exptl_crystal_density_diffrn 1.460
_exptl_crystal_density_method 'not measured'
_exptl_crystal_description parallelepiped
_exptl_crystal_F_000 4266
_exptl_crystal_preparation 'irradiated by daylight'
_exptl_crystal_recrystallization_method 'crystallized from o-cyanopyridine'
_exptl_crystal_size_max 0.40
_exptl_crystal_size_mid 0.23
_exptl_crystal_size_min 0.19
_refine_diff_density_max 0.488
_refine_diff_density_min -0.360
_refine_diff_density_rms 0.063
_refine_ls_abs_structure_details 'Flack H D (1983), Acta Cryst. A39, 876-881'
_refine_ls_abs_structure_Flack 0.3(19)
_refine_ls_extinction_method none
_refine_ls_goodness_of_fit_ref 1.046
_refine_ls_hydrogen_treatment constr
_refine_ls_matrix_type full
_refine_ls_number_parameters 500
_refine_ls_number_reflns 10178
_refine_ls_number_restraints 103
_refine_ls_restrained_S_all 1.055
_refine_ls_R_factor_all 0.1237
_refine_ls_R_factor_gt 0.0924
_refine_ls_shift/su_max 0.001
_refine_ls_shift/su_mean 0.000
_refine_ls_structure_factor_coef Fsqd
_refine_ls_weighting_details 'calc w=1/[\s^2^(Fo^2^)+(0.1540P)^2^+15.7181P] where P=(Fo^2^+2Fc^2^)/3'
_refine_ls_weighting_scheme calc
_refine_ls_wR_factor_gt 0.2541
_refine_ls_wR_factor_ref 0.2862
_reflns_number_gt 7153
_reflns_number_total 10169
_reflns_threshold_expression >2sigma(I)
_cod_data_source_file nchem.2007-s3.cif
_cod_data_source_block 2
_cod_original_sg_symbol_H-M 'R 3'
_cod_database_code 1551374

loop_
_symmetry_equiv_pos_as_xyz
'x, y, z'
'-y, x-y, z'
'-x+y, -x, z'
'x+2/3, y+1/3, z+1/3'
'-y+2/3, x-y+1/3, z+1/3'
'-x+y+2/3, -x+1/3, z+1/3'
'x+1/3, y+2/3, z+2/3'
'-y+1/3, x-y+2/3, z+2/3'
'-x+y+1/3, -x+2/3, z+2/3'

loop_
_atom_site_label
_atom_site_type_symbol
_atom_site_fract_x
_atom_site_fract_y
_atom_site_fract_z
_atom_site_U_iso_or_equiv
_atom_site_adp_type
_atom_site_occupancy
_atom_site_symmetry_multiplicity
_atom_site_calc_flag
_atom_site_refinement_flags
_atom_site_disorder_assembly
_atom_site_disorder_group
N1 N 0.0524(4) 0.0825(4) 0.21659(16) 0.0398(3) Uiso 0.673(3) 1 d P A 1
O1 O 0.1547(2) 0.0527(2) 0.21615(13) 0.0398(3) Uiso 0.673(3) 1 d P A 1
C15 C 0.0767(5) 0.0285(4) 0.2165(2) 0.0398(3) Uiso 0.673(3) 1 d P . 1
N2 N 0.0578(3) 0.0783(3) 0.04685(16) 0.0398(3) Uiso 0.673(3) 1 d P A 1
O2 O 0.1484(2) 0.0347(2) 0.04601(14) 0.0398(3) Uiso 0.673(3) 1 d P A 1
C16 C 0.0734(4) 0.0194(4) 0.04654(19) 0.0398(3) Uiso 0.673(3) 1 d P . 1
C13 C 0.2065(3) 0.1249(3) 0.12883(18) 0.0398(3) Uiso 0.673(3) 1 d P A 1
H13 H 0.1638 0.0715 0.1308 0.048 Uiso 0.673(3) 1 calc PR A 1
C14 C 0.2373(3) 0.1687(3) 0.1687(2) 0.0398(3) Uiso 0.673(3) 1 d P A 1
C1 C 0.2099(4) 0.1368(4) 0.21343(19) 0.0398(3) Uiso 0.673(3) 1 d P A 1
C2 C 0.2409(3) 0.1816(3) 0.2530(2) 0.0398(3) Uiso 0.673(3) 1 d P A 1
H2 H 0.2220 0.1580 0.2824 0.048 Uiso 0.673(3) 1 calc PR A 1
C3 C 0.3014(4) 0.2633(3) 0.2497(2) 0.0398(3) Uiso 0.673(3) 1 d P A 1
H3 H 0.3207 0.2953 0.2767 0.048 Uiso 0.673(3) 1 calc PR A 1
C4 C 0.3308(3) 0.2948(3) 0.2078(2) 0.0398(3) Uiso 0.673(3) 1 d P A 1
H4 H 0.3732 0.3484 0.2061 0.048 Uiso 0.673(3) 1 calc PR A 1
C5 C 0.3008(3) 0.2506(3) 0.1656(2) 0.0398(3) Uiso 0.673(3) 1 d P A 1
C6 C 0.3306(3) 0.2834(3) 0.12287(18) 0.0398(3) Uiso 0.673(3) 1 d P A 1
H6 H 0.3722 0.3373 0.1210 0.048 Uiso 0.673(3) 1 calc PR A 1
C7 C 0.3011(3) 0.2394(3) 0.0826(2) 0.0398(3) Uiso 0.673(3) 1 d P A 1
C8 C 0.3329(4) 0.2705(4) 0.0380(2) 0.0398(3) Uiso 0.673(3) 1 d P A 1
H8 H 0.3750 0.3242 0.0352 0.048 Uiso 0.673(3) 1 calc PR A 1
C9 C 0.3030(3) 0.2231(3) -0.0018(2) 0.0398(3) Uiso 0.673(3) 1 d P A 1
H9 H 0.3262 0.2439 -0.0311 0.048 Uiso 0.673(3) 1 calc PR A 1
C10 C 0.2398(3) 0.1462(3) 0.0020(2) 0.0398(3) Uiso 0.673(3) 1 d P A 1
H10 H 0.2183 0.1150 -0.0251 0.048 Uiso 0.673(3) 1 calc PR A 1
C11 C 0.2079(3) 0.1146(3) 0.0436(2) 0.0398(3) Uiso 0.673(3) 1 d P A 1
C12 C 0.2369(3) 0.1577(3) 0.0857(2) 0.0398(3) Uiso 0.673(3) 1 d P A 1
N1C N 0.0490(9) 0.0785(9) 0.2276(4) 0.0506(7) Uiso 0.327(3) 1 d P A 2
O1C O 0.1497(6) 0.0521(6) 0.2317(3) 0.0506(7) Uiso 0.327(3) 1 d P A 2
C15C C 0.0707(11) 0.0266(11) 0.2262(5) 0.0506(7) Uiso 0.327(3) 1 d P . 2
N2C N 0.0591(8) 0.0822(8) 0.0615(4) 0.0506(7) Uiso 0.327(3) 1 d P A 2
O2C O 0.1508(6) 0.0381(6) 0.0657(3) 0.0506(7) Uiso 0.327(3) 1 d P A 2
C16C C 0.0736(9) 0.0211(9) 0.0602(5) 0.0506(7) Uiso 0.327(3) 1 d P . 2
C13C C 0.2413(8) 0.1068(8) 0.1509(4) 0.0506(7) Uiso 0.327(3) 1 d P A 2
H13C H 0.1859 0.0601 0.1498 0.061 Uiso 0.327(3) 1 calc PR A 2
C14C C 0.2437(8) 0.1599(8) 0.1902(5) 0.0506(7) Uiso 0.327(3) 1 d P A 2
C1C C 0.2034(9) 0.1337(9) 0.2282(5) 0.0506(7) Uiso 0.327(3) 1 d P A 2
C2C C 0.2141(8) 0.1869(8) 0.2695(5) 0.0506(7) Uiso 0.327(3) 1 d P A 2
H2C H 0.1765 0.1699 0.2940 0.061 Uiso 0.327(3) 1 calc PR A 2
C3C C 0.2751(8) 0.2539(8) 0.2693(5) 0.0506(7) Uiso 0.327(3) 1 d P A 2
H3C H 0.2914 0.2840 0.2971 0.061 Uiso 0.327(3) 1 calc PR A 2
C4C C 0.3218(9) 0.2874(9) 0.2279(6) 0.0506(7) Uiso 0.327(3) 1 d P A 2
H4C H 0.3628 0.3418 0.2281 0.061 Uiso 0.327(3) 1 calc PR A 2
C5C C 0.3090(8) 0.2425(8) 0.1875(5) 0.0506(7) Uiso 0.327(3) 1 d P A 2
C6C C 0.3671(8) 0.2632(8) 0.1494(4) 0.0506(7) Uiso 0.327(3) 1 d P A 2
H6C H 0.3993 0.3226 0.1471 0.061 Uiso 0.327(3) 1 calc PR A 2
C7C C 0.3188(8) 0.2315(8) 0.1056(5) 0.0506(7) Uiso 0.327(3) 1 d P A 2
C8C C 0.3372(8) 0.2750(8) 0.0627(6) 0.0506(7) Uiso 0.327(3) 1 d P A 2
H8C H 0.3745 0.3305 0.0637 0.061 Uiso 0.327(3) 1 calc PR A 2
C9C C 0.3046(9) 0.2420(9) 0.0198(6) 0.0506(7) Uiso 0.327(3) 1 d P A 2
H9C H 0.3258 0.2671 -0.0090 0.061 Uiso 0.327(3) 1 calc PR A 2
C10C C 0.2311(8) 0.1612(8) 0.0255(5) 0.0506(7) Uiso 0.327(3) 1 d P A 2
H10C H 0.1967 0.1381 -0.0002 0.061 Uiso 0.327(3) 1 calc PR A 2
C11C C 0.2131(8) 0.1224(9) 0.0637(5) 0.0506(7) Uiso 0.327(3) 1 d P A 2
C12C C 0.2540(8) 0.1542(8) 0.1066(5) 0.0506(7) Uiso 0.327(3) 1 d P A 2
N1A N 0.6078(4) 0.2550(3) 0.25882(15) 0.0398(3) Uiso 0.673(3) 1 d P A 1
O1A O 0.5189(2) 0.3003(2) 0.25995(13) 0.0398(3) Uiso 0.673(3) 1 d P A 1
C15A C 0.5939(4) 0.3147(4) 0.25853(19) 0.0398(3) Uiso 0.673(3) 1 d P . 1
N2A N 0.6403(3) 0.3885(3) 0.08888(17) 0.0398(3) Uiso 0.673(3) 1 d P . 1
O2A O 0.5135(2) 0.2859(2) 0.08919(13) 0.0398(3) Uiso 0.673(3) 1 d P A 1
C16A C 0.5903(4) 0.3092(4) 0.0884(2) 0.0398(3) Uiso 0.673(3) 1 d P A 1
C13A C 0.4576(3) 0.2134(3) 0.17576(18) 0.0398(3) Uiso 0.673(3) 1 d P A 1
H13A H 0.4995 0.2672 0.1734 0.048 Uiso 0.673(3) 1 calc PR A 1
C12A C 0.4266(3) 0.1695(3) 0.1364(2) 0.0398(3) Uiso 0.673(3) 1 d P A 1
C11A C 0.4561(4) 0.2026(3) 0.09120(19) 0.0398(3) Uiso 0.673(3) 1 d P A 1
C10A C 0.4282(3) 0.1613(3) 0.0523(2) 0.0398(3) Uiso 0.673(3) 1 d P A 1
H10A H 0.4505 0.1857 0.0235 0.048 Uiso 0.673(3) 1 calc PR A 1
C9A C 0.3661(3) 0.0821(3) 0.0537(2) 0.0398(3) Uiso 0.673(3) 1 d P A 1
H9A H 0.3455 0.0535 0.0258 0.048 Uiso 0.673(3) 1 calc PR A 1
C8A C 0.3341(3) 0.0450(3) 0.0956(2) 0.0398(3) Uiso 0.673(3) 1 d P A 1
H8A H 0.2933 -0.0094 0.0964 0.048 Uiso 0.673(3) 1 calc PR A 1
C7A C 0.3634(3) 0.0898(3) 0.1383(2) 0.0398(3) Uiso 0.673(3) 1 d P A 1
C6A C 0.3322(3) 0.0555(3) 0.18128(18) 0.0398(3) Uiso 0.673(3) 1 d P A 1
H6A H 0.2894 0.0021 0.1826 0.048 Uiso 0.673(3) 1 calc PR A 1
C5A C 0.3630(3) 0.0988(3) 0.2229(2) 0.0398(3) Uiso 0.673(3) 1 d P A 1
C4A C 0.3320(4) 0.0653(4) 0.2660(2) 0.0398(3) Uiso 0.673(3) 1 d P A 1
H4A H 0.2890 0.0120 0.2679 0.048 Uiso 0.673(3) 1 calc PR A 1
C3A C 0.3620(3) 0.1074(3) 0.3043(2) 0.0398(3) Uiso 0.673(3) 1 d P A 1
H3A H 0.3397 0.0836 0.3333 0.048 Uiso 0.673(3) 1 calc PR A 1
C2A C 0.4275(3) 0.1883(3) 0.3031(2) 0.0398(3) Uiso 0.673(3) 1 d P A 1
H2A H 0.4488 0.2180 0.3307 0.048 Uiso 0.673(3) 1 calc PR A 1
C1A C 0.4571(3) 0.2201(3) 0.2618(2) 0.0398(3) Uiso 0.673(3) 1 d P A 1
C14A C 0.4284(3) 0.1804(3) 0.2201(2) 0.0398(3) Uiso 0.673(3) 1 d P A 1
N1D N 0.6071(8) 0.2539(8) 0.2462(4) 0.0506(7) Uiso 0.327(3) 1 d P A 2
O1D O 0.5175(6) 0.2980(6) 0.2418(3) 0.0506(7) Uiso 0.327(3) 1 d P A 2
C15D C 0.5922(10) 0.3138(10) 0.2464(5) 0.0506(7) Uiso 0.327(3) 1 d P . 2
N2D N 0.6339(8) 0.3780(8) 0.0769(4) 0.0506(7) Uiso 0.327(3) 1 d P . 2
O2D O 0.5168(6) 0.2760(6) 0.0740(3) 0.0506(7) Uiso 0.327(3) 1 d P A 2
C16D C 0.5925(10) 0.2995(9) 0.0779(5) 0.0506(7) Uiso 0.327(3) 1 d P A 2
C13D C 0.4276(8) 0.2293(8) 0.1558(4) 0.0506(7) Uiso 0.327(3) 1 d P A 2
H13D H 0.4832 0.2758 0.1561 0.061 Uiso 0.327(3) 1 calc PR A 2
C12D C 0.4224(8) 0.1738(8) 0.1181(5) 0.0506(7) Uiso 0.327(3) 1 d P A 2
C11D C 0.4644(9) 0.1977(9) 0.0753(5) 0.0506(7) Uiso 0.327(3) 1 d P A 2
C10D C 0.4547(8) 0.1534(8) 0.0417(5) 0.0506(7) Uiso 0.327(3) 1 d P A 2
H10D H 0.4870 0.1738 0.0149 0.061 Uiso 0.327(3) 1 calc PR A 2
C9D C 0.3933(8) 0.0704(8) 0.0444(4) 0.0506(7) Uiso 0.327(3) 1 d P A 2
H9D H 0.3903 0.0329 0.0221 0.061 Uiso 0.327(3) 1 calc PR A 2
C8D C 0.3471(8) 0.0505(9) 0.0749(5) 0.0506(7) Uiso 0.327(3) 1 d P A 2
H8D H 0.2989 0.0013 0.0714 0.061 Uiso 0.327(3) 1 calc PR A 2
C7D C 0.3570(8) 0.0943(8) 0.1177(5) 0.0506(7) Uiso 0.327(3) 1 d P A 2
C6D C 0.3006(8) 0.0723(8) 0.1582(4) 0.0506(7) Uiso 0.327(3) 1 d P A 2
H6D H 0.2676 0.0128 0.1593 0.061 Uiso 0.327(3) 1 calc PR A 2
C5D C 0.3507(8) 0.1010(8) 0.2039(5) 0.0506(7) Uiso 0.327(3) 1 d P A 2
C4D C 0.3288(8) 0.0605(8) 0.2436(5) 0.0506(7) Uiso 0.327(3) 1 d P A 2
H4D H 0.2840 0.0081 0.2445 0.061 Uiso 0.327(3) 1 calc PR A 2
C3D C 0.3707(8) 0.0943(8) 0.2824(5) 0.0506(7) Uiso 0.327(3) 1 d P A 2
H3D H 0.3564 0.0637 0.3100 0.061 Uiso 0.327(3) 1 calc PR A 2
C2D C 0.4343(8) 0.1727(8) 0.2837(5) 0.0506(7) Uiso 0.327(3) 1 d P A 2
H2D H 0.4629 0.1958 0.3114 0.061 Uiso 0.327(3) 1 calc PR A 2
C1D C 0.4539(8) 0.2152(9) 0.2426(5) 0.0506(7) Uiso 0.327(3) 1 d P A 2
C14D C 0.4146(8) 0.1815(8) 0.2018(5) 0.0506(7) Uiso 0.327(3) 1 d P A 2
N2B N 0.2637(3) 0.5947(3) 0.29404(15) 0.0678(10) Uani 1 1 d . . 1
O2B O 0.3433(2) 0.5377(2) 0.29372(14) 0.0755(10) Uani 1 1 d . B 1
C16B C 0.3356(3) 0.6021(3) 0.29377(16) 0.0648(12) Uani 1 1 d . B 1
N1B N 0.40848(19) 0.67620(19) 0.12565(13) 0.0515(8) Uani 1 1 d . C 1
O1B O 0.35498(18) 0.54391(17) 0.12397(12) 0.0616(8) Uani 1 1 d . B 1
C15B C 0.3418(2) 0.6052(2) 0.12529(14) 0.0486(8) Uani 1 1 d . . 1
C13B C 0.2817(2) 0.4653(2) 0.20795(19) 0.0598(11) Uani 1 1 d . B 1
H13B H 0.3250 0.5185 0.2086 0.072 Uiso 1 1 calc R B 1
C14B C 0.2545(2) 0.4270(2) 0.16601(19) 0.0612(12) Uani 1 1 d . B 1
C1B C 0.2896(3) 0.4654(3) 0.12285(19) 0.0642(12) Uani 1 1 d . B 1
C2B C 0.2658(3) 0.4254(3) 0.0819(2) 0.0761(15) Uani 1 1 d . B 1
H2B H 0.2911 0.4508 0.0538 0.091 Uiso 1 1 calc R B 1
C3B C 0.2020(4) 0.3444(4) 0.0821(3) 0.093(2) Uani 1 1 d . B 1
H3B H 0.1852 0.3161 0.0538 0.112 Uiso 1 1 calc R B 1
C4B C 0.1657(3) 0.3080(3) 0.1211(3) 0.0828(18) Uani 1 1 d . B 1
H4B H 0.1227 0.2546 0.1196 0.099 Uiso 1 1 calc R B 1
C5B C 0.1888(3) 0.3455(3) 0.1644(2) 0.0712(15) Uani 1 1 d . B 1
C6B C 0.1555(3) 0.3086(3) 0.2062(3) 0.0758(16) Uani 1 1 d . B 1
H6B H 0.1136 0.2546 0.2059 0.091 Uiso 1 1 calc R B 1
C7B C 0.1810(3) 0.3474(3) 0.2485(2) 0.0741(15) Uani 1 1 d . B 1
C8B C 0.1475(4) 0.3108(4) 0.2928(3) 0.097(2) Uani 1 1 d . B 1
H8B H 0.1043 0.2575 0.2930 0.117 Uiso 1 1 calc R B 1
C9B C 0.1742(5) 0.3482(5) 0.3332(3) 0.108(2) Uani 1 1 d . B 1
H9B H 0.1494 0.3224 0.3613 0.130 Uiso 1 1 calc R B 1
C10B C 0.2378(4) 0.4242(4) 0.3334(3) 0.0919(17) Uani 1 1 d . B 1
H10B H 0.2579 0.4512 0.3619 0.110 Uiso 1 1 calc R B 1
C11B C 0.2726(3) 0.4614(3) 0.2931(2) 0.0730(14) Uani 1 1 d . B 1
C12B C 0.2462(3) 0.4264(3) 0.2497(2) 0.0701(14) Uani 1 1 d . B 1
N3B N 0.1213(4) 0.4658(4) 0.0607(2) 0.0758(9) Uiso 0.327(3) 1 d PD D 1
C24B C 0.0934(5) 0.4709(5) 0.0933(3) 0.0758(9) Uiso 0.327(3) 1 d PD D 1
C25B C 0.0504(5) 0.4719(5) 0.1331(3) 0.0758(9) Uiso 0.327(3) 1 d PD D 1
N26B N 0.0780(5) 0.4752(5) 0.1745(2) 0.0758(9) Uiso 0.327(3) 1 d PD D 1
C27B C 0.0311(5) 0.4723(5) 0.2123(3) 0.0758(9) Uiso 0.327(3) 1 d PD D 1
H27B H 0.0506 0.4761 0.2428 0.091 Uiso 0.327(3) 1 calc PR D 1
C28B C -0.0416(5) 0.4641(6) 0.2052(3) 0.0758(9) Uiso 0.327(3) 1 d PD D 1
H28B H -0.0748 0.4600 0.2305 0.091 Uiso 0.327(3) 1 calc PR D 1
C29B C -0.0657(5) 0.4621(5) 0.1610(3) 0.0758(9) Uiso 0.327(3) 1 d PD D 1
H29B H -0.1169 0.4559 0.1555 0.091 Uiso 0.327(3) 1 calc PR D 1
C30B C -0.0196(5) 0.4685(5) 0.1246(2) 0.0758(9) Uiso 0.327(3) 1 d PD D 1
H30B H -0.0359 0.4705 0.0940 0.091 Uiso 0.327(3) 1 calc PR D 1
N3C N 0.1213(4) 0.4658(4) 0.0607(2) 0.0758(9) Uiso 0.327(3) 1 d PD D 2
C24C C 0.0934(5) 0.4709(5) 0.0933(3) 0.0758(9) Uiso 0.327(3) 1 d PD D 2
C25C C 0.0504(5) 0.4719(5) 0.1331(3) 0.0758(9) Uiso 0.327(3) 1 d PD D 2
C26C C 0.0780(5) 0.4752(5) 0.1745(2) 0.0758(9) Uiso 0.327(3) 1 d PD D 2
H26C H 0.1286 0.4794 0.1791 0.091 Uiso 0.327(3) 1 calc PR D 2
C27C C 0.0311(5) 0.4723(5) 0.2123(3) 0.0758(9) Uiso 0.327(3) 1 d PD D 2
H27C H 0.0506 0.4761 0.2428 0.091 Uiso 0.327(3) 1 calc PR D 2
C28C C -0.0416(5) 0.4641(6) 0.2052(3) 0.0758(9) Uiso 0.327(3) 1 d PD D 2
H28C H -0.0748 0.4600 0.2305 0.091 Uiso 0.327(3) 1 calc PR D 2
C29C C -0.0657(5) 0.4621(5) 0.1610(3) 0.0758(9) Uiso 0.327(3) 1 d PD D 2
H29C H -0.1169 0.4559 0.1555 0.091 Uiso 0.327(3) 1 calc PR D 2
N30C N -0.0196(5) 0.4685(5) 0.1246(2) 0.0758(9) Uiso 0.327(3) 1 d PD D 2
N3D N 0.0179(11) 0.5242(11) 0.0847(5) 0.103(3) Uiso 0.173(3) 1 d PD D 3
C24D C 0.0268(14) 0.5111(15) 0.1214(5) 0.103(3) Uiso 0.173(3) 1 d PD D 3
C25D C 0.0226(10) 0.4897(14) 0.1684(6) 0.103(3) Uiso 0.173(3) 1 d PD D 3
N26D N 0.0871(11) 0.4902(14) 0.1887(5) 0.103(3) Uiso 0.173(3) 1 d PD D 3
C27D C 0.0852(12) 0.4783(14) 0.2339(6) 0.103(3) Uiso 0.173(3) 1 d PD D 3
H27D H 0.1263 0.4732 0.2485 0.124 Uiso 0.173(3) 1 calc PR D 3
C28D C 0.0246(11) 0.4737(14) 0.2586(6) 0.103(3) Uiso 0.173(3) 1 d PD D 3
H28D H 0.0239 0.4735 0.2914 0.124 Uiso 0.173(3) 1 calc PR D 3
C29D C -0.0339(11) 0.4694(14) 0.2333(6) 0.103(3) Uiso 0.173(3) 1 d PD D 3
H29D H -0.0761 0.4668 0.2514 0.124 Uiso 0.173(3) 1 calc PR D 3
C30D C -0.0475(10) 0.4678(14) 0.1872(6) 0.103(3) Uiso 0.173(3) 1 d PD D 3
H30D H -0.0961 0.4542 0.1720 0.124 Uiso 0.173(3) 1 calc PR D 3
N3E N 0.0179(11) 0.5242(11) 0.0847(5) 0.103(3) Uiso 0.173(3) 1 d P D 4
C24E C 0.0268(14) 0.5111(15) 0.1214(5) 0.103(3) Uiso 0.173(3) 1 d P D 4
C25E C 0.0226(10) 0.4897(14) 0.1684(6) 0.103(3) Uiso 0.173(3) 1 d P D 4
C26E C 0.0871(11) 0.4902(14) 0.1887(5) 0.103(3) Uiso 0.173(3) 1 d P D 4
H26E H 0.1318 0.4987 0.1708 0.124 Uiso 0.173(3) 1 calc PR D 4
C27E C 0.0852(12) 0.4783(14) 0.2339(6) 0.103(3) Uiso 0.173(3) 1 d P D 4
H27E H 0.1263 0.4732 0.2485 0.124 Uiso 0.173(3) 1 calc PR D 4
C28E C 0.0246(11) 0.4737(14) 0.2586(6) 0.103(3) Uiso 0.173(3) 1 d P D 4
H28E H 0.0239 0.4735 0.2914 0.124 Uiso 0.173(3) 1 calc PR D 4
C29E C -0.0339(11) 0.4694(14) 0.2333(6) 0.103(3) Uiso 0.173(3) 1 d P D 4
H29E H -0.0761 0.4668 0.2514 0.124 Uiso 0.173(3) 1 calc PR D 4
N30E N -0.0475(10) 0.4678(14) 0.1872(6) 0.103(3) Uiso 0.173(3) 1 d P D 4
N3 N 0.1370(10) 0.4585(9) 0.0267(6) 0.095(2) Uiso 0.17 1 d PD D -1
C24 C 0.1843(11) 0.5168(10) 0.0142(7) 0.095(2) Uiso 0.17 1 d PD D -1
C25 C 0.2487(10) 0.5949(11) 0.0103(8) 0.095(2) Uiso 0.17 1 d PD D -1
N26 N 0.3194(12) 0.5973(11) 0.0096(7) 0.095(2) Uiso 0.17 1 d PD D -1
C27 C 0.3833(11) 0.6719(13) 0.0081(9) 0.095(2) Uiso 0.17 1 d PD D -1
H27 H 0.4350 0.6776 0.0088 0.114 Uiso 0.17 1 calc PR D -1
C28 C 0.3778(12) 0.7384(12) 0.0056(9) 0.095(2) Uiso 0.17 1 d PD D -1
H28 H 0.4237 0.7901 0.0056 0.114 Uiso 0.17 1 calc PR D -1
C29 C 0.3039(12) 0.7277(12) 0.0031(8) 0.095(2) Uiso 0.17 1 d PD D -1
H29 H 0.2984 0.7733 -0.0010 0.114 Uiso 0.17 1 calc PR D -1
C30 C 0.2361(10) 0.6549(11) 0.0062(7) 0.095(2) Uiso 0.17 1 d PD D -1
H30 H 0.1842 0.6485 0.0055 0.114 Uiso 0.17 1 calc PR D -1
N3A N 0.1370(10) 0.4585(9) 0.0267(6) 0.095(2) Uiso 0.17 1 d P D -2
C24A C 0.1843(11) 0.5168(10) 0.0142(7) 0.095(2) Uiso 0.17 1 d P D -2
C25A C 0.2487(10) 0.5949(11) 0.0103(8) 0.095(2) Uiso 0.17 1 d P D -2
C26A C 0.3194(12) 0.5973(11) 0.0096(7) 0.095(2) Uiso 0.17 1 d P D -2
H26A H 0.3240 0.5507 0.0102 0.114 Uiso 0.17 1 calc PR D -2
C27A C 0.3833(11) 0.6719(13) 0.0081(9) 0.095(2) Uiso 0.17 1 d P D -2
H27A H 0.4350 0.6776 0.0088 0.114 Uiso 0.17 1 calc PR D -2
C28A C 0.3778(12) 0.7384(12) 0.0056(9) 0.095(2) Uiso 0.17 1 d P D -2
H28A H 0.4237 0.7901 0.0056 0.114 Uiso 0.17 1 calc PR D -2
C29A C 0.3039(12) 0.7277(12) 0.0031(8) 0.095(2) Uiso 0.17 1 d P D -2
H29A H 0.2984 0.7733 -0.0010 0.114 Uiso 0.17 1 calc PR D -2
N30A N 0.2361(10) 0.6549(11) 0.0062(7) 0.095(2) Uiso 0.17 1 d P D -2

loop_
_atom_site_aniso_label
_atom_site_aniso_U_11
_atom_site_aniso_U_22
_atom_site_aniso_U_33
_atom_site_aniso_U_23
_atom_site_aniso_U_13
_atom_site_aniso_U_12
N2B 0.073(3) 0.067(3) 0.063(2) 0.0073(18) 0.0012(19) 0.036(2)
O2B 0.064(2) 0.064(2) 0.095(2) 0.0067(18) -0.0120(17) 0.0293(17)
C16B 0.073(3) 0.062(3) 0.054(3) 0.000(2) -0.010(2) 0.030(2)
N1B 0.0482(18) 0.0453(17) 0.0615(19) -0.0001(14) 0.0032(14) 0.0237(15)
O1B 0.0493(16) 0.0458(15) 0.090(2) -0.0067(14) -0.0036(14) 0.0240(13)
C15B 0.050(2) 0.0416(19) 0.058(2) -0.0020(15) 0.0002(16) 0.0255(17)
C13B 0.0385(19) 0.0322(18) 0.107(3) 0.002(2) -0.009(2) 0.0162(15)
C14B 0.041(2) 0.0362(19) 0.108(4) -0.003(2) -0.009(2) 0.0205(16)
C1B 0.050(2) 0.045(2) 0.100(3) -0.019(2) -0.019(2) 0.0256(19)
C2B 0.069(3) 0.066(3) 0.106(4) -0.022(3) -0.022(3) 0.043(3)
C3B 0.092(4) 0.068(4) 0.142(6) -0.050(4) -0.051(4) 0.057(3)
C4B 0.053(3) 0.046(2) 0.153(6) -0.021(3) -0.030(3) 0.027(2)
C5B 0.046(2) 0.039(2) 0.132(5) -0.015(3) -0.027(3) 0.0241(19)
C6B 0.040(2) 0.036(2) 0.154(5) 0.009(3) -0.011(3) 0.0206(17)
C7B 0.046(2) 0.048(2) 0.130(5) 0.010(3) -0.009(3) 0.025(2)
C8B 0.065(3) 0.065(3) 0.163(7) 0.054(4) 0.020(4) 0.033(3)
C9B 0.124(7) 0.096(5) 0.103(5) 0.026(4) -0.005(5) 0.053(5)
C10B 0.089(4) 0.084(4) 0.105(5) 0.023(3) 0.002(3) 0.046(3)
C11B 0.063(3) 0.059(3) 0.097(4) 0.012(3) -0.012(3) 0.031(2)
C12B 0.053(2) 0.050(2) 0.118(4) 0.014(3) -0.006(3) 0.033(2)

loop_
_atom_type_symbol
_atom_type_description
_atom_type_scat_dispersion_real
_atom_type_scat_dispersion_imag
_atom_type_scat_source
C C 0.0033 0.0016 'International Tables Vol C Tables 4.2.6.8 and 6.1.1.4'
H H 0.0000 0.0000 'International Tables Vol C Tables 4.2.6.8 and 6.1.1.4'
N N 0.0061 0.0033 'International Tables Vol C Tables 4.2.6.8 and 6.1.1.4'
O O 0.0106 0.0060 'International Tables Vol C Tables 4.2.6.8 and 6.1.1.4'

loop_
_geom_angle_atom_site_label_1
_geom_angle_atom_site_label_2
_geom_angle_atom_site_label_3
_geom_angle
_geom_angle_site_symmetry_1
_geom_angle_site_symmetry_3
C15 N1 C15 112.6(7) . 2
C15 O1 C1 117.9(5) . .
O1 C15 N1 120.0(6) . .
O1 C15 N1 112.6(6) . 3
N1 C15 N1 127.4(7) . 3
C16 N2 C16 113.6(6) . 2
C16 O2 C11 116.9(5) . .
N2 C16 N2 126.4(6) . 3
N2 C16 O2 120.4(6) . .
N2 C16 O2 113.2(5) 3 .
C14 C13 C12 121.1(5) . .
C13 C14 C1 123.0(5) . .
C13 C14 C5 119.4(5) . .
C1 C14 C5 117.5(5) . .
C2 C1 C14 122.3(6) . .
C2 C1 O1 120.7(5) . .
C14 C1 O1 116.6(5) . .
C1 C2 C3 120.0(6) . .
C4 C3 C2 119.3(5) . .
C3 C4 C5 122.9(5) . .
C6 C5 C4 122.6(5) . .
C6 C5 C14 119.5(5) . .
C4 C5 C14 117.9(5) . .
C5 C6 C7 121.5(5) . .
C6 C7 C8 122.9(6) . .
C6 C7 C12 119.0(5) . .
C8 C7 C12 118.1(5) . .
C9 C8 C7 121.1(6) . .
C10 C9 C8 119.5(5) . .
C11 C10 C9 121.1(6) . .
C10 C11 O2 118.9(5) . .
C10 C11 C12 122.7(5) . .
O2 C11 C12 118.2(5) . .
C13 C12 C11 123.2(5) . .
C13 C12 C7 119.5(5) . .
C11 C12 C7 117.3(5) . .
C15C N1C C15C 110(2) 2 .
C15C O1C C1C 118.0(12) . .
N1C C15C N1C 130.2(19) 3 .
N1C C15C O1C 111.0(17) 3 .
N1C C15C O1C 117.7(16) . .
C16C N2C C16C 108.8(15) . 2
C16C O2C C11C 116.9(11) . .
N2C C16C N2C 131.0(15) . 3
N2C C16C O2C 117.9(13) . .
N2C C16C O2C 110.2(13) 3 .
C14C C13C C12C 106.4(11) . .
C14C C13C C6D 113.4(11) . .
C12C C13C C6D 115.2(11) . .
C1C C14C C5C 119.8(12) . .
C1C C14C C13C 124.1(13) . .
C5C C14C C13C 114.7(12) . .
C14C C1C O1C 118.0(12) . .
C14C C1C C2C 123.3(13) . .
O1C C1C C2C 118.7(11) . .
C3C C2C C1C 116.0(13) . .
C2C C3C C4C 121.9(13) . .
C5C C4C C3C 122.4(13) . .
C4C C5C C14C 114.9(13) . .
C4C C5C C6C 125.3(13) . .
C14C C5C C6C 117.4(11) . .
C5C C6C C7C 106.5(11) . .
C5C C6C C13D 114.3(11) . .
C7C C6C C13D 111.0(11) . .
C12C C7C C8C 118.2(13) . .
C12C C7C C6C 117.4(12) . .
C8C C7C C6C 124.3(12) . .
C9C C8C C7C 125.3(13) . .
C8C C9C C10C 110.7(12) . .
C11C C10C C9C 122.8(13) . .
C10C C11C C12C 124.4(14) . .
C10C C11C O2C 121.2(14) . .
C12C C11C O2C 114.3(11) . .
C7C C12C C11C 116.7(13) . .
C7C C12C C13C 116.9(12) . .
C11C C12C C13C 125.6(12) . .
C15A N1A C15A 112.5(7) . 2_655
C15A O1A C1A 117.8(5) . .
N1A C15A N1A 127.5(7) . 3_665
N1A C15A O1A 119.8(6) . .
N1A C15A O1A 112.7(6) 3_665 .
C16A N2A C16A 113.8(6) . 3_665
C16A O2A C11A 119.6(5) . .
O2A C16A N2A 115.9(5) . .
O2A C16A N2A 117.9(6) . 2_655
N2A C16A N2A 126.2(6) . 2_655
C12A C13A C14A 121.4(5) . .
C13A C12A C7A 121.2(5) . .
C13A C12A C11A 121.8(5) . .
C7A C12A C11A 117.1(5) . .
C10A C11A O2A 119.8(5) . .
C10A C11A C12A 123.3(5) . .
O2A C11A C12A 116.7(5) . .
C11A C10A C9A 120.2(5) . .
C8A C9A C10A 120.6(5) . .
C9A C8A C7A 119.7(5) . .
C6A C7A C12A 119.1(5) . .
C6A C7A C8A 121.8(5) . .
C12A C7A C8A 119.0(5) . .
C7A C6A C5A 121.4(5) . .
C4A C5A C6A 122.0(6) . .
C4A C5A C14A 119.6(5) . .
C6A C5A C14A 118.4(5) . .
C3A C4A C5A 120.6(6) . .
C4A C3A C2A 121.6(6) . .
C1A C2A C3A 117.6(5) . .
C2A C1A C14A 124.3(6) . .
C2A C1A O1A 118.3(5) . .
C14A C1A O1A 117.4(5) . .
C1A C14A C13A 125.3(5) . .
C1A C14A C5A 116.3(5) . .
C13A C14A C5A 118.4(5) . .
C15D N1D C15D 113.2(17) . 2_655
C15D O1D C1D 118.6(11) . .
O1D C15D N1D 119.0(15) . .
O1D C15D N1D 113.8(15) . 3_665
N1D C15D N1D 126.8(17) . 3_665
C16D N2D C16D 115.5(17) 3_665 .
C16D O2D C11D 118.3(12) . .
N2D C16D O2D 125.8(15) 2_655 .
N2D C16D N2D 124.4(17) 2_655 .
O2D C16D N2D 109.2(14) . .
C12D C13D C14D 105.2(11) . .
C12D C13D C6C 113.9(11) . .
C14D C13D C6C 113.7(10) . .
C7D C12D C11D 113.5(12) . .
C7D C12D C13D 119.1(12) . .
C11D C12D C13D 125.2(13) . .
C10D C11D O2D 121.6(13) . .
C10D C11D C12D 126.1(14) . .
O2D C11D C12D 112.3(12) . .
C11D C10D C9D 118.7(13) . .
C8D C9D C10D 118.1(14) . .
C9D C8D C7D 126.2(14) . .
C12D C7D C8D 115.1(12) . .
C12D C7D C6D 115.2(11) . .
C8D C7D C6D 128.9(13) . .
C7D C6D C5D 108.8(11) . .
C7D C6D C13C 110.4(10) . .
C5D C6D C13C 114.0(10) . .
C4D C5D C14D 121.6(14) . .
C4D C5D C6D 124.0(13) . .
C14D C5D C6D 113.4(12) . .
C5D C4D C3D 119.6(14) . .
C4D C3D C2D 122.6(13) . .
C1D C2D C3D 117.0(13) . .
C14D C1D C2D 122.0(14) . .
C14D C1D O1D 118.0(12) . .
C2D C1D O1D 119.9(13) . .
C1D C14D C5D 116.9(13) . .
C1D C14D C13D 124.1(12) . .
C5D C14D C13D 118.4(12) . .
C16B N2B C16B 112.7(5) 3_565 .
C16B O2B C11B 118.2(4) . .
N2B C16B N2B 127.3(5) 2_665 .
N2B C16B O2B 112.4(5) 2_665 .
N2B C16B O2B 120.3(5) . .
C15B N1B C15B 113.1(4) 2_665 .
C15B O1B C1B 119.4(3) . .
N1B C15B O1B 119.5(3) 3_565 .
N1B C15B N1B 126.9(4) 3_565 .
O1B C15B N1B 113.6(3) . .
C14B C13B C12B 121.0(4) . .
C13B C14B C1B 122.1(4) . .
C13B C14B C5B 120.2(5) . .
C1B C14B C5B 117.8(5) . .
C2B C1B O1B 119.9(5) . .
C2B C1B C14B 121.5(5) . .
O1B C1B C14B 118.3(4) . .
C1B C2B C3B 118.7(6) . .
C4B C3B C2B 121.5(6) . .
C3B C4B C5B 122.4(5) . .
C6B C5B C4B 124.5(5) . .
C6B C5B C14B 117.5(5) . .
C4B C5B C14B 118.0(6) . .
C5B C6B C7B 122.7(4) . .
C6B C7B C12B 119.2(5) . .
C6B C7B C8B 124.2(5) . .
C12B C7B C8B 116.5(6) . .
C9B C8B C7B 123.5(6) . .
C8B C9B C10B 118.9(7) . .
C11B C10B C9B 120.5(7) . .
C10B C11B C12B 123.4(6) . .
C10B C11B O2B 120.2(6) . .
C12B C11B O2B 116.2(5) . .
C11B C12B C13B 123.4(5) . .
C11B C12B C7B 117.2(5) . .
C13B C12B C7B 119.3(5) . .
N3 N3B C24B 168.8(13) . .
N3 N3B C24 36.6(10) . .
C24B N3B C24 146.1(10) . .
N3B C24B C25B 174.3(10) . .
N26B C25B C30B 123.4(8) . .
N26B C25B C24B 121.0(7) . .
C30B C25B C24B 115.6(6) . .
C25B N26B C27B 118.2(7) . .
C28B C27B N26B 120.2(7) . .
C27B C28B C29B 117.9(8) . .
C30B C29B C28B 122.3(8) . .
C29B C30B C25B 117.8(7) . .
N3D C24D C25D 169(2) . .
C30D C25D N26D 127.7(15) . .
C30D C25D C24D 113.0(15) . .
N26D C25D C24D 119.3(15) . .
C27D N26D C25D 118.2(15) . .
N26D C27D C28D 119.2(16) . .
C29D C28D C27D 113.9(16) . .
C28D C29D C30D 134.4(17) . .
C25D C30D C29D 103.9(14) . .
N3B N3 C24 108(2) . .
N3 C24 C25 166(2) . .
N3 C24 N3B 35.1(12) . .
C25 C24 N3B 131.6(17) . .
C30 C25 N26 127.3(15) . .
C30 C25 C24 120.3(16) . .
N26 C25 C24 112.4(15) . .
C25 N26 C27 114.2(16) . .
C28 C27 N26 123.7(16) . .
C29 C28 C27 116.3(17) . .
C28 C29 C30 123.8(16) . .
C25 C30 C29 114.4(14) . .

loop_
_geom_bond_atom_site_label_1
_geom_bond_atom_site_label_2
_geom_bond_distance
_geom_bond_site_symmetry_2
N1 C15 1.343(9) .
N1 C15 1.364(9) 2
O1 C15 1.339(9) .
O1 C1 1.436(7) .
C15 N1 1.364(9) 3
N2 C16 1.320(8) .
N2 C16 1.323(8) 2
O2 C16 1.328(7) .
O2 C11 1.395(7) .
C16 N2 1.323(8) 3
C13 C14 1.380(8) .
C13 C12 1.391(8) .
C14 C1 1.419(8) .
C14 C5 1.445(8) .
C1 C2 1.380(8) .
C2 C3 1.425(8) .
C3 C4 1.349(8) .
C4 C5 1.438(8) .
C5 C6 1.378(8) .
C6 C7 1.387(8) .
C7 C8 1.429(8) .
C7 C12 1.446(8) .
C8 C9 1.406(8) .
C9 C10 1.381(8) .
C10 C11 1.354(9) .
C11 C12 1.426(8) .
N1C C15C 1.27(2) 2
N1C C15C 1.27(2) .
O1C C15C 1.36(2) .
O1C C1C 1.395(18) .
C15C N1C 1.27(2) 3
N2C C16C 1.35(2) .
N2C C16C 1.36(2) 2
O2C C16C 1.372(18) .
O2C C11C 1.468(17) .
C16C N2C 1.36(2) 3
C13C C14C 1.520(19) .
C13C C12C 1.524(19) .
C13C C6D 1.607(18) .
C14C C1C 1.30(2) .
C14C C5C 1.462(19) .
C1C C2C 1.53(2) .
C2C C3C 1.244(18) .
C3C C4C 1.44(2) .
C4C C5C 1.40(2) .
C5C C6C 1.483(19) .
C6C C7C 1.512(18) .
C6C C13D 1.615(18) .
C7C C12C 1.393(19) .
C7C C8C 1.44(2) .
C8C C9C 1.40(2) .
C9C C10C 1.51(2) .
C10C C11C 1.28(2) .
C11C C12C 1.44(2) .
N1A C15A 1.311(9) .
N1A C15A 1.331(9) 2_655
O1A C15A 1.336(8) .
O1A C1A 1.410(7) .
C15A N1A 1.331(9) 3_665
N2A C16A 1.344(8) .
N2A C16A 1.365(8) 3_665
O2A C16A 1.320(8) .
O2A C11A 1.431(7) .
C16A N2A 1.365(8) 2_655
C13A C12A 1.368(8) .
C13A C14A 1.419(8) .
C12A C7A 1.413(8) .
C12A C11A 1.445(8) .
C11A C10A 1.329(8) .
C10A C9A 1.399(8) .
C9A C8A 1.389(8) .
C8A C7A 1.454(8) .
C7A C6A 1.397(8) .
C6A C5A 1.418(8) .
C5A C4A 1.397(9) .
C5A C14A 1.452(8) .
C4A C3A 1.327(9) .
C3A C2A 1.442(8) .
C2A C1A 1.337(9) .
C1A C14A 1.391(8) .
N1D C15D 1.33(2) .
N1D C15D 1.36(2) 2_655
O1D C15D 1.327(19) .
O1D C1D 1.453(17) .
C15D N1D 1.36(2) 3_665
N2D C16D 1.23(2) 3_665
N2D C16D 1.32(2) .
O2D C16D 1.305(19) .
O2D C11D 1.340(17) .
C16D N2D 1.23(2) 2_655
C13D C12D 1.500(19) .
C13D C14D 1.570(19) .
C12D C7D 1.42(2) .
C12D C11D 1.43(2) .
C11D C10D 1.25(2) .
C10D C9D 1.447(18) .
C9D C8D 1.18(2) .
C8D C7D 1.46(2) .
C7D C6D 1.511(18) .
C6D C5D 1.570(19) .
C5D C4D 1.34(2) .
C5D C14D 1.427(19) .
C4D C3D 1.35(2) .
C3D C2D 1.397(19) .
C2D C1D 1.39(2) .
C1D C14D 1.38(2) .
N2B C16B 1.323(6) 3_565
N2B C16B 1.327(7) .
O2B C16B 1.327(6) .
O2B C11B 1.428(6) .
C16B N2B 1.323(6) 2_665
N1B C15B 1.323(5) 2_665
N1B C15B 1.335(5) .
O1B C15B 1.334(5) .
O1B C1B 1.411(5) .
C15B N1B 1.323(5) 3_565
C13B C14B 1.383(7) .
C13B C12B 1.409(8) .
C14B C1B 1.440(8) .
C14B C5B 1.452(6) .
C1B C2B 1.365(8) .
C2B C3B 1.431(9) .
C3B C4B 1.331(10) .
C4B C5B 1.406(9) .
C5B C6B 1.389(9) .
C6B C7B 1.393(9) .
C7B C12B 1.417(7) .
C7B C8B 1.450(9) .
C8B C9B 1.337(11) .
C9B C10B 1.369(11) .
C10B C11B 1.359(9) .
C11B C12B 1.398(8) .
N3B N3 1.061(17) .
N3B C24B 1.118(9) .
N3B C24 1.75(2) .
C24B C25B 1.429(11) .
C25B N26B 1.303(8) .
C25B C30B 1.346(9) .
N26B C27B 1.404(9) .
C27B C28B 1.352(9) .
C28B C29B 1.359(9) .
C29B C30B 1.345(9) .
N3D C24D 1.127(15) .
C24D C25D 1.415(16) .
C25D C30D 1.319(15) .
C25D N26D 1.377(15) .
N26D C27D 1.326(15) .
C27D C28D 1.339(15) .
C28D C29D 1.316(15) .
C29D C30D 1.360(15) .
N3 C24 1.101(15) .
C24 C25 1.403(16) .
C25 C30 1.307(15) .
C25 N26 1.345(15) .
N26 C27 1.354(16) .
C27 C28 1.347(15) .
C28 C29 1.341(16) .
C29 C30 1.367(16) .
